data_4112400
loop_
_publ_author_name
'Sape S. Kinderman'
'Ren\'e de Gelder'
'Jan H. van Maarseveen'
'Hans E. Schoemaker'
'Henk Hiemstra'
'Floris P. J. T. Rutjes'

_publ_contact_author
;
     Prof.dr. F.P.J.T. Rutjes
     Department of Organic Chemistry
     NSRIM Institute               
     University of Nijmegen
     Toernooiveld 1
     6525 ED  Nijmegen
     The Netherlands
;
_publ_contact_author_email rutjes@sci.kun.nl
_publ_contact_author_fax '031 024 3553450'
_publ_contact_author_phone '031 024 3653202'
_publ_section_title
;
 Amidopalladation of Alkoxyallenes Applied in the Synthesis of an
 Enantiopure 1-Ethylquinolizidine Frog Alkaloid
;
_journal_name_full 'Journal of the American Chemical Society'
_journal_page_first 4100
_journal_page_last 4101
_journal_paper_doi 10.1021/ja039919j
_journal_volume 126
_journal_year 2004
_chemical_formula_sum 'C13 H17 N O3'
_chemical_formula_weight 235.28
_chemical_name_systematic
;
 ?
;
_space_group_IT_number 18
_symmetry_cell_setting orthorhombic
_symmetry_space_group_name_Hall 'P 2bc 2'
_symmetry_space_group_name_H-M 'P 2 21 21'
_atom_sites_solution_hydrogens geom
_atom_sites_solution_primary direct
_atom_sites_solution_secondary difmap
_audit_creation_date 2003-09-08
_audit_creation_method 'SHELXL, adapted and expanded'
_cell_angle_alpha 90.00
_cell_angle_beta 90.00
_cell_angle_gamma 90.00
_cell_formula_units_Z 4
_cell_length_a 7.7451(5)
_cell_length_b 10.4763(6)
_cell_length_c 15.3434(6)
_cell_measurement_reflns_used 11097
_cell_measurement_temperature 298(2)
_cell_measurement_theta_max 27.500
_cell_measurement_theta_min 3.530
_cell_volume 1244.96(12)
_computing_data_collection 'Nonius "EvalCCD" program suite'
_computing_data_reduction 'Nonius "EvalCCD" program suite'
_computing_molecular_graphics
;
PLUTON (Spek, 1993),
PLATON (Spek, 1990, 1995)
;
_computing_structure_refinement 'SHELXL-97 (Sheldrick, 1997)'
_computing_structure_solution
;
CRUNCH (de Gelder et al., 1993),
;
_diffrn_ambient_temperature 298(2)
_diffrn_detector_area_resol_mean 18.4
_diffrn_measurement_device 'Nonius KappaCCD on rotating anode'
_diffrn_measurement_method 'area detector \f and \w scan'
_diffrn_radiation_monochromator graphite
_diffrn_radiation_source 'fine-focus sealed tube'
_diffrn_radiation_type MoK\a
_diffrn_radiation_wavelength 0.71073
_diffrn_reflns_av_R_equivalents 0.0292
_diffrn_reflns_av_sigmaI/netI 0.0442
_diffrn_reflns_limit_h_max 9
_diffrn_reflns_limit_h_min -8
_diffrn_reflns_limit_k_max 13
_diffrn_reflns_limit_k_min -13
_diffrn_reflns_limit_l_max 19
_diffrn_reflns_limit_l_min -14
_diffrn_reflns_number 11097
_diffrn_reflns_theta_full 27.50
_diffrn_reflns_theta_max 27.50
_diffrn_reflns_theta_min 3.53
_diffrn_standards_decay_% 0.000
_diffrn_standards_interval_time 0
_diffrn_standards_number 0
_exptl_absorpt_coefficient_mu 0.089
_exptl_absorpt_correction_T_max 1.000
_exptl_absorpt_correction_T_min 1.000
_exptl_absorpt_correction_type none
_exptl_crystal_colour 'colorless transparant'
_exptl_crystal_density_diffrn 1.255
_exptl_crystal_description regular
_exptl_crystal_F_000 504
_exptl_crystal_size_max 0.42
_exptl_crystal_size_mid 0.24
_exptl_crystal_size_min 0.18
_refine_diff_density_max 0.133
_refine_diff_density_min -0.179
_refine_diff_density_rms 0.031
_refine_ls_abs_structure_Flack 0.3(11)
_refine_ls_extinction_method none
_refine_ls_goodness_of_fit_all 1.058
_refine_ls_goodness_of_fit_ref 1.058
_refine_ls_hydrogen_treatment mixed
_refine_ls_matrix_type full
_refine_ls_number_parameters 222
_refine_ls_number_reflns 2783
_refine_ls_number_restraints 0
_refine_ls_restrained_S_all 1.058
_refine_ls_R_factor_all 0.0834
_refine_ls_R_factor_gt 0.0442
_refine_ls_R_factor_obs 0.0442
_refine_ls_shift/esd_max 0.000
_refine_ls_shift/esd_mean 0.000
_refine_ls_shift/su_max 0.000
_refine_ls_shift/su_mean 0.000
_refine_ls_structure_factor_coef Fsqd
_refine_ls_weighting_details
;
w=1/[\s^2^(Fo^2^)+(0.0367P)^2^+0.0548P] where P=(Fo^2^+2Fc^2^)/3
;
_refine_ls_weighting_scheme calc
_refine_ls_wR_factor_all 0.0813
_refine_ls_wR_factor_gt 0.0730
_refine_ls_wR_factor_obs 0.0730
_refine_ls_wR_factor_ref 0.0813
_reflns_number_gt 1927
_reflns_number_observed 1927
_reflns_number_total 2783
_reflns_observed_criterion >2sigma(I)
_reflns_threshold_expression >2sigma(I)
_cod_data_source_file ja039919jsi20031203_065627.cif
_cod_data_source_block SK551
_cod_database_code 4112400

loop_
_symmetry_equiv_pos_as_xyz
'x, y, z'
'x, -y, -z'
'-x, y+1/2, -z+1/2'
'-x, -y+1/2, z+1/2'

loop_
_atom_site_label
_atom_site_type_symbol
_atom_site_fract_x
_atom_site_fract_y
_atom_site_fract_z
_atom_site_U_iso_or_equiv
_atom_site_adp_type
_atom_site_occupancy
_atom_site_calc_flag
O1 O 0.48515(16) 0.18745(12) 0.89940(8) 0.0496(4) Uani 1 d
O2 O 0.49152(14) -0.07554(12) 0.86045(9) 0.0524(4) Uani 1 d
N3 N 0.72938(15) 0.03490(14) 0.82122(8) 0.0340(3) Uani 1 d
O4 O 0.31985(17) 0.17046(14) 0.78019(9) 0.0545(4) Uani 1 d
C5 C 0.6490(2) -0.06379(17) 0.86173(11) 0.0381(4) Uani 1 d
C6 C 0.9079(2) 0.02312(19) 0.78781(11) 0.0390(4) Uani 1 d
C7 C 0.4568(2) 0.15897(16) 0.81578(12) 0.0404(4) Uani 1 d
C8 C 0.9006(2) -0.0273(2) 0.69342(11) 0.0411(4) Uani 1 d
C9 C 0.6233(2) 0.12375(19) 0.77025(12) 0.0386(4) Uani 1 d
C10 C 0.9479(3) -0.1350(2) 0.90382(13) 0.0529(5) Uani 1 d
C11 C 0.6012(2) 0.0732(2) 0.67817(12) 0.0480(5) Uani 1 d
C12 C 0.7790(3) 0.0546(2) 0.63790(13) 0.0513(5) Uani 1 d
C13 C 1.0158(2) -0.0576(2) 0.84682(13) 0.0496(5) Uani 1 d
C14 C 1.0758(3) -0.0329(2) 0.65299(14) 0.0585(6) Uani 1 d
C15 C 0.7590(3) -0.1535(2) 0.91342(15) 0.0492(5) Uani 1 d
C16 C 0.3349(3) 0.2062(3) 0.95280(17) 0.0658(7) Uani 1 d
C17 C 1.1386(4) -0.1250(3) 0.60667(16) 0.0735(7) Uani 1 d
H1 H 0.852(2) -0.1126(18) 0.6947(10) 0.034(4) Uiso 1 d
H2 H 0.835(2) 0.139(2) 0.6318(12) 0.057(6) Uiso 1 d
H3 H 0.957(2) 0.1103(17) 0.7867(9) 0.033(4) Uiso 1 d
H4 H 0.684(2) 0.1979(18) 0.7663(11) 0.033(5) Uiso 1 d
H5 H 0.769(2) 0.0142(18) 0.5806(12) 0.044(5) Uiso 1 d
H6 H 1.012(2) -0.1866(18) 0.9407(12) 0.052(5) Uiso 1 d
H7 H 0.534(2) 0.1320(19) 0.6430(13) 0.062(6) Uiso 1 d
H8 H 0.534(2) -0.005(2) 0.6805(12) 0.052(6) Uiso 1 d
H9 H 0.723(3) -0.137(2) 0.9741(15) 0.073(7) Uiso 1 d
H10 H 1.134(3) -0.0497(18) 0.8359(12) 0.058(6) Uiso 1 d
H11 H 0.367(3) 0.194(2) 1.0134(17) 0.070(6) Uiso 1 d
H12 H 1.143(3) 0.036(2) 0.6651(14) 0.073(7) Uiso 1 d
H13 H 0.724(3) -0.240(2) 0.8964(13) 0.056(6) Uiso 1 d
H14 H 0.273(3) 0.269(3) 0.9387(16) 0.076(8) Uiso 1 d
H15 H 1.258(4) -0.116(3) 0.5806(18) 0.108(9) Uiso 1 d
H16 H 0.244(4) 0.147(3) 0.937(2) 0.130(13) Uiso 1 d
H17 H 1.072(3) -0.203(3) 0.5974(18) 0.109(10) Uiso 1 d

loop_
_atom_site_aniso_label
_atom_site_aniso_U_11
_atom_site_aniso_U_22
_atom_site_aniso_U_33
_atom_site_aniso_U_23
_atom_site_aniso_U_13
_atom_site_aniso_U_12
O1 0.0424(7) 0.0653(9) 0.0410(7) -0.0092(6) 0.0012(6) 0.0116(6)
O2 0.0354(7) 0.0589(9) 0.0628(8) 0.0168(7) 0.0028(6) -0.0032(6)
N3 0.0304(7) 0.0383(9) 0.0333(7) 0.0007(7) 0.0012(6) 0.0013(6)
O4 0.0427(7) 0.0688(10) 0.0521(8) 0.0038(7) -0.0075(6) 0.0139(6)
C5 0.0377(10) 0.0424(11) 0.0341(9) 0.0008(9) 0.0016(8) 0.0022(8)
C6 0.0309(9) 0.0422(12) 0.0440(11) -0.0053(8) 0.0053(8) -0.0052(8)
C7 0.0421(10) 0.0371(11) 0.0420(10) 0.0026(8) -0.0002(9) 0.0040(8)
C8 0.0433(10) 0.0394(12) 0.0406(10) -0.0014(9) 0.0082(8) -0.0040(9)
C9 0.0399(10) 0.0345(11) 0.0413(10) 0.0033(9) 0.0017(8) -0.0028(9)
C10 0.0495(12) 0.0664(14) 0.0427(11) -0.0005(11) -0.0113(10) 0.0176(11)
C11 0.0524(12) 0.0573(14) 0.0343(10) 0.0061(10) -0.0031(9) 0.0087(11)
C12 0.0682(13) 0.0530(14) 0.0327(10) 0.0019(10) 0.0093(10) 0.0008(11)
C13 0.0311(10) 0.0654(14) 0.0522(12) -0.0118(11) -0.0038(9) 0.0045(9)
C14 0.0578(12) 0.0603(15) 0.0573(13) -0.0095(12) 0.0159(11) -0.0067(12)
C15 0.0502(11) 0.0480(14) 0.0495(13) 0.0102(11) -0.0025(10) 0.0086(10)
C16 0.0556(14) 0.095(2) 0.0467(14) -0.0036(14) 0.0064(12) 0.0347(15)
C17 0.0609(16) 0.097(2) 0.0626(15) -0.0171(15) 0.0085(12) 0.0159(15)

loop_
_atom_type_symbol
_atom_type_description
_atom_type_scat_dispersion_real
_atom_type_scat_dispersion_imag
_atom_type_scat_source
C C 0.0033 0.0016 'International Tables Vol C Tables 4.2.6.8 and 6.1.1.4'
H H 0.0000 0.0000 'International Tables Vol C Tables 4.2.6.8 and 6.1.1.4'
N N 0.0061 0.0033 'International Tables Vol C Tables 4.2.6.8 and 6.1.1.4'
O O 0.0106 0.0060 'International Tables Vol C Tables 4.2.6.8 and 6.1.1.4'

loop_
_geom_angle_atom_site_label_1
_geom_angle_atom_site_label_2
_geom_angle_atom_site_label_3
_geom_angle
_geom_angle_publ_flag
C7 O1 C16 116.44(16) y
C5 N3 C9 118.05(13) y
C5 N3 C6 121.58(14) y
C9 N3 C6 113.06(14) y
O2 C5 N3 121.70(15) y
O2 C5 C15 120.79(17) y
N3 C5 C15 117.38(15) y
N3 C6 C13 111.09(14) y
N3 C6 C8 108.62(13) y
C13 C6 C8 113.31(15) y
O4 C7 O1 124.10(16) y
O4 C7 C9 124.64(16) y
O1 C7 C9 110.99(15) y
C14 C8 C12 110.46(16) y
C14 C8 C6 111.71(16) y
C12 C8 C6 110.68(15) y
N3 C9 C7 112.71(14) y
N3 C9 C11 109.73(15) y
C7 C9 C11 114.78(15) y
C13 C10 C15 123.1(2) y
C9 C11 C12 108.71(16) y
C11 C12 C8 113.71(16) y
C10 C13 C6 122.20(17) y
C17 C14 C8 126.8(3) y
C10 C15 C5 115.30(18) y

loop_
_geom_bond_atom_site_label_1
_geom_bond_atom_site_label_2
_geom_bond_distance
_geom_bond_publ_flag
O1 C7 1.335(2) y
O1 C16 1.437(3) y
O2 C5 1.2260(19) y
N3 C5 1.358(2) y
N3 C9 1.467(2) y
N3 C6 1.4799(19) y
O4 C7 1.199(2) y
C5 C15 1.496(3) y
C6 C13 1.494(3) y
C6 C8 1.543(2) y
C7 C9 1.512(2) y
C8 C14 1.493(3) y
C8 C12 1.532(3) y
C9 C11 1.518(3) y
C10 C13 1.304(3) y
C10 C15 1.483(3) y
C11 C12 1.522(3) y
C14 C17 1.293(3) y
